data_7006791
loop_
_publ_author_name
'Brown, Michael D.'
'Levason, William'
'Reid, Gillian'
'Webster, Michael'

_publ_section_title
;
 Preparation, properties and structures of the first series of
 organometallic Pt(II) and Pt(IV) complexes with stibine co-ligands.
;
_journal_issue 13
_journal_name_full 'Dalton transactions (Cambridge, England : 2003)'
_journal_page_first 1667
_journal_page_last 1674
_journal_paper_doi 10.1039/b514019f
_journal_year 2006
_chemical_formula_moiety 'C39 H39 I Pt Sb2'
_chemical_formula_sum 'C39 H39 I Pt Sb2'
_chemical_formula_weight 1073.19
_chemical_name_systematic
;
Iodotrimethylbis(triphenylstibine)platinum(IV)
;
_space_group_IT_number 2
_symmetry_cell_setting triclinic
_symmetry_Int_Tables_number 2
_symmetry_space_group_name_Hall '-P 1'
_symmetry_space_group_name_H-M 'P -1'
_atom_sites_solution_hydrogens geom
_atom_sites_solution_primary direct
_atom_sites_solution_secondary difmap
_audit_creation_date 2005-07-04
_audit_creation_method 'SHELXL-97 + hand edit'
_cell_angle_alpha 81.604(7)
_cell_angle_beta 89.966(8)
_cell_angle_gamma 83.681(8)
_cell_formula_units_Z 4
_cell_length_a 9.6674(10)
_cell_length_b 18.681(3)
_cell_length_c 19.993(3)
_cell_measurement_reflns_used 15874
_cell_measurement_temperature 120(2)
_cell_measurement_theta_max 27.48
_cell_measurement_theta_min 2.91
_cell_volume 3549.8(9)
_computing_structure_refinement 'SHELXL-97 (Sheldrick, 1997)'
_computing_structure_solution 'SHELXS-97 (Sheldrick, 1997)'
_diffrn_ambient_temperature 120(2)
_diffrn_measured_fraction_theta_full 0.988
_diffrn_measured_fraction_theta_max 0.988
_diffrn_measurement_device_type 'area detector, Nonius Kappa ccd'
_diffrn_measurement_method '\f and \w scans'
_diffrn_radiation_monochromator graphite
_diffrn_radiation_source 'Nonius rotating anode'
_diffrn_radiation_type MoK\a
_diffrn_radiation_wavelength 0.71073
_diffrn_reflns_av_R_equivalents 0.0943
_diffrn_reflns_av_sigmaI/netI 0.0987
_diffrn_reflns_limit_h_max 11
_diffrn_reflns_limit_h_min -12
_diffrn_reflns_limit_k_max 24
_diffrn_reflns_limit_k_min -24
_diffrn_reflns_limit_l_max 25
_diffrn_reflns_limit_l_min -25
_diffrn_reflns_number 75972
_diffrn_reflns_theta_full 27.62
_diffrn_reflns_theta_max 27.62
_diffrn_reflns_theta_min 2.93
_diffrn_standards_decay_% 0
_diffrn_standards_number 0
_exptl_absorpt_coefficient_mu 6.338
_exptl_absorpt_correction_T_max 1.0000
_exptl_absorpt_correction_T_min 0.6729
_exptl_absorpt_correction_type multi-scan
_exptl_absorpt_process_details 'G.M. Sheldrick, (2003). SADABS. Version 2.10. Bruker AXS Inc.'
_exptl_crystal_colour colourless
_exptl_crystal_density_diffrn 2.008
_exptl_crystal_density_method 'not measured'
_exptl_crystal_description block
_exptl_crystal_F_000 2024
_exptl_crystal_size_max 0.14
_exptl_crystal_size_mid 0.04
_exptl_crystal_size_min 0.04
_refine_diff_density_max 1.587
_refine_diff_density_min -2.743
_refine_diff_density_rms 0.220
_refine_ls_extinction_method none
_refine_ls_goodness_of_fit_ref 1.058
_refine_ls_hydrogen_treatment noref
_refine_ls_matrix_type full
_refine_ls_number_parameters 777
_refine_ls_number_reflns 16313
_refine_ls_number_restraints 0
_refine_ls_restrained_S_all 1.058
_refine_ls_R_factor_all 0.1066
_refine_ls_R_factor_gt 0.0572
_refine_ls_shift/su_max 0.001
_refine_ls_shift/su_mean 0.000
_refine_ls_structure_factor_coef Fsqd
_refine_ls_weighting_details 'w=1/[\s^2^(Fo^2^)+(0.0000P)^2^+29.4023P] where P=(Fo^2^+2Fc^2^)/3'
_refine_ls_weighting_scheme calc
_refine_ls_wR_factor_gt 0.0906
_refine_ls_wR_factor_ref 0.1031
_reflns_number_gt 10820
_reflns_number_total 16313
_reflns_threshold_expression I>2sigma(I)
_cod_data_source_file b514019f.txt
_cod_data_source_block 05mdb012
_cod_original_cell_volume 3549.7(7)
_cod_database_code 7006791

loop_
_symmetry_equiv_pos_as_xyz
'x, y, z'
'-x, -y, -z'

loop_
_atom_site_label
_atom_site_type_symbol
_atom_site_fract_x
_atom_site_fract_y
_atom_site_fract_z
_atom_site_U_iso_or_equiv
_atom_site_adp_type
_atom_site_occupancy
_atom_site_symmetry_multiplicity
_atom_site_calc_flag
_atom_site_refinement_flags
_atom_site_disorder_assembly
_atom_site_disorder_group
Pt1 Pt 0.28337(4) 0.24992(2) 0.670754(18) 0.03438(11) Uani 1 1 d . . .
Pt2 Pt -0.10824(4) -0.25719(2) 0.828996(18) 0.02996(10) Uani 1 1 d . . .
I1 I 0.23832(10) 0.39162(5) 0.63458(5) 0.0373(3) Uani 0.6398(19) 1 d P . .
I1A I 0.28427(15) 0.11591(8) 0.70311(8) 0.0322(5) Uani 0.3602(19) 1 d P . .
C38A C 0.23832(10) 0.39162(5) 0.63458(5) 0.0373(3) Uani 0.3602(19) 1 d P . .
C38 C 0.28427(15) 0.11591(8) 0.70311(8) 0.0322(5) Uani 0.6398(19) 1 d P . .
I2 I -0.09525(11) -0.39942(6) 0.86126(5) 0.0332(3) Uani 0.5627(18) 1 d P . .
I2A I -0.16336(13) -0.11876(7) 0.79702(7) 0.0318(4) Uani 0.4373(18) 1 d P . .
C77A C -0.09525(11) -0.39942(6) 0.86126(5) 0.0332(3) Uani 0.4373(18) 1 d P . .
C77 C -0.16336(13) -0.11876(7) 0.79702(7) 0.0318(4) Uani 0.5627(18) 1 d P . .
Sb1 Sb 0.42100(6) 0.27034(3) 0.77950(3) 0.02288(14) Uani 1 1 d . . .
Sb2 Sb 0.50505(6) 0.22789(3) 0.59397(3) 0.02232(14) Uani 1 1 d . . .
Sb3 Sb 0.09864(6) -0.23214(3) 0.90745(3) 0.02231(14) Uani 1 1 d . . .
Sb4 Sb 0.04502(6) -0.27538(3) 0.72126(3) 0.02373(14) Uani 1 1 d . . .
C1 C 0.4986(9) 0.1804(5) 0.8536(4) 0.027(2) Uani 1 1 d . . .
C2 C 0.5654(9) 0.1183(5) 0.8333(5) 0.033(2) Uani 1 1 d . . .
H2 H 0.5752 0.1161 0.7864 0.039 Uiso 1 1 calc R . .
C3 C 0.6186(11) 0.0592(6) 0.8795(6) 0.046(3) Uani 1 1 d . . .
H3 H 0.6658 0.0172 0.8645 0.055 Uiso 1 1 calc R . .
C4 C 0.6020(12) 0.0622(6) 0.9475(6) 0.054(3) Uani 1 1 d . . .
H4 H 0.6370 0.0216 0.9796 0.065 Uiso 1 1 calc R . .
C5 C 0.5347(12) 0.1237(6) 0.9697(5) 0.050(3) Uani 1 1 d . . .
H5 H 0.5234 0.1256 1.0166 0.060 Uiso 1 1 calc R . .
C6 C 0.4847(10) 0.1820(6) 0.9225(5) 0.040(3) Uani 1 1 d . . .
H6 H 0.4394 0.2244 0.9375 0.048 Uiso 1 1 calc R . .
C7 C 0.2974(8) 0.3350(5) 0.8415(4) 0.025(2) Uani 1 1 d . . .
C8 C 0.1982(9) 0.3046(5) 0.8846(5) 0.032(2) Uani 1 1 d . . .
H8 H 0.1873 0.2544 0.8871 0.039 Uiso 1 1 calc R . .
C9 C 0.1161(10) 0.3472(5) 0.9234(5) 0.036(2) Uani 1 1 d . . .
H9 H 0.0511 0.3261 0.9538 0.043 Uiso 1 1 calc R . .
C10 C 0.1293(9) 0.4201(5) 0.9177(5) 0.037(2) Uani 1 1 d . . .
H10 H 0.0723 0.4494 0.9442 0.045 Uiso 1 1 calc R . .
C11 C 0.2226(10) 0.4519(5) 0.8747(5) 0.038(2) Uani 1 1 d . . .
H11 H 0.2304 0.5025 0.8716 0.046 Uiso 1 1 calc R . .
C12 C 0.3059(9) 0.4093(5) 0.8356(5) 0.029(2) Uani 1 1 d . . .
H12 H 0.3690 0.4312 0.8047 0.035 Uiso 1 1 calc R . .
C13 C 0.5966(8) 0.3312(5) 0.7690(4) 0.025(2) Uani 1 1 d . . .
C14 C 0.6807(10) 0.3335(6) 0.8230(5) 0.045(3) Uani 1 1 d . . .
H14 H 0.6635 0.3070 0.8660 0.054 Uiso 1 1 calc R . .
C15 C 0.7916(11) 0.3748(7) 0.8147(5) 0.056(3) Uani 1 1 d . . .
H15 H 0.8480 0.3779 0.8528 0.067 Uiso 1 1 calc R . .
C16 C 0.8216(10) 0.4107(6) 0.7541(5) 0.041(3) Uani 1 1 d . . .
H16 H 0.9000 0.4375 0.7491 0.049 Uiso 1 1 calc R . .
C17 C 0.7371(12) 0.4082(6) 0.6994(5) 0.053(3) Uani 1 1 d . . .
H17 H 0.7573 0.4336 0.6564 0.063 Uiso 1 1 calc R . .
C18 C 0.6231(10) 0.3692(5) 0.7060(5) 0.038(3) Uani 1 1 d . . .
H18 H 0.5639 0.3685 0.6683 0.046 Uiso 1 1 calc R . .
C19 C 0.6224(9) 0.3113(5) 0.5455(4) 0.024(2) Uani 1 1 d . . .
C20 C 0.5503(10) 0.3782(5) 0.5146(5) 0.034(2) Uani 1 1 d . . .
H20 H 0.4519 0.3865 0.5173 0.041 Uiso 1 1 calc R . .
C21 C 0.6232(10) 0.4303(5) 0.4812(5) 0.037(2) Uani 1 1 d . . .
H21 H 0.5745 0.4745 0.4594 0.045 Uiso 1 1 calc R . .
C22 C 0.7654(11) 0.4202(5) 0.4783(5) 0.041(3) Uani 1 1 d . . .
H22 H 0.8145 0.4577 0.4555 0.049 Uiso 1 1 calc R . .
C23 C 0.8374(10) 0.3559(6) 0.5083(5) 0.043(3) Uani 1 1 d . . .
H23 H 0.9360 0.3489 0.5062 0.051 Uiso 1 1 calc R . .
C24 C 0.7649(9) 0.3009(6) 0.5419(5) 0.037(2) Uani 1 1 d . . .
H24 H 0.8143 0.2563 0.5623 0.044 Uiso 1 1 calc R . .
C25 C 0.6729(8) 0.1522(5) 0.6388(4) 0.024(2) Uani 1 1 d . . .
C26 C 0.6892(10) 0.0815(6) 0.6255(5) 0.043(3) Uani 1 1 d . . .
H26 H 0.6258 0.0659 0.5959 0.052 Uiso 1 1 calc R . .
C27 C 0.7987(12) 0.0330(6) 0.6557(6) 0.056(3) Uani 1 1 d . . .
H27 H 0.8115 -0.0152 0.6451 0.068 Uiso 1 1 calc R . .
C28 C 0.8880(10) 0.0535(6) 0.7002(5) 0.043(3) Uani 1 1 d . . .
H28 H 0.9610 0.0194 0.7212 0.051 Uiso 1 1 calc R . .
C29 C 0.8721(9) 0.1241(6) 0.7148(5) 0.041(3) Uani 1 1 d . . .
H29 H 0.9342 0.1387 0.7457 0.049 Uiso 1 1 calc R . .
C30 C 0.7646(9) 0.1737(5) 0.6837(4) 0.034(2) Uani 1 1 d . . .
H30 H 0.7539 0.2224 0.6933 0.041 Uiso 1 1 calc R . .
C31 C 0.4673(9) 0.1774(5) 0.5065(4) 0.026(2) Uani 1 1 d . . .
C32 C 0.5314(9) 0.1984(5) 0.4470(5) 0.035(2) Uani 1 1 d . . .
H32 H 0.5897 0.2364 0.4442 0.042 Uiso 1 1 calc R . .
C33 C 0.5127(9) 0.1655(6) 0.3916(5) 0.041(3) Uani 1 1 d . . .
H33 H 0.5592 0.1799 0.3508 0.049 Uiso 1 1 calc R . .
C34 C 0.4255(11) 0.1109(6) 0.3952(5) 0.050(3) Uani 1 1 d . . .
H34 H 0.4109 0.0889 0.3562 0.060 Uiso 1 1 calc R . .
C35 C 0.3606(15) 0.0886(7) 0.4539(6) 0.078(5) Uani 1 1 d . . .
H35 H 0.3033 0.0501 0.4567 0.094 Uiso 1 1 calc R . .
C36 C 0.3803(13) 0.1239(7) 0.5100(5) 0.065(4) Uani 1 1 d . . .
H36 H 0.3328 0.1105 0.5508 0.078 Uiso 1 1 calc R . .
C37 C 0.1485(10) 0.2382(8) 0.5914(5) 0.077(5) Uani 1 1 d . . .
H37A H 0.2027 0.2317 0.5509 0.116 Uiso 1 1 calc R . .
H37B H 0.0815 0.2819 0.5818 0.116 Uiso 1 1 calc R . .
H37C H 0.0985 0.1956 0.6046 0.116 Uiso 1 1 calc R . .
C39 C 0.1020(10) 0.2604(8) 0.7295(5) 0.065(4) Uani 1 1 d . . .
H39A H 0.1279 0.2676 0.7753 0.097 Uiso 1 1 calc R . .
H39B H 0.0554 0.2162 0.7318 0.097 Uiso 1 1 calc R . .
H39C H 0.0389 0.3024 0.7087 0.097 Uiso 1 1 calc R . .
C40 C 0.0359(8) -0.1792(5) 0.9922(4) 0.0229(19) Uani 1 1 d . . .
C41 C -0.0791(12) -0.1293(6) 0.9904(5) 0.061(4) Uani 1 1 d . . .
H41 H -0.1362 -0.1183 0.9507 0.073 Uiso 1 1 calc R . .
C42 C -0.1128(14) -0.0951(7) 1.0453(6) 0.075(5) Uani 1 1 d . . .
H42 H -0.1943 -0.0614 1.0436 0.090 Uiso 1 1 calc R . .
C43 C -0.0312(12) -0.1086(6) 1.1025(5) 0.052(3) Uani 1 1 d . . .
H43 H -0.0539 -0.0834 1.1397 0.063 Uiso 1 1 calc R . .
C44 C 0.0819(11) -0.1581(6) 1.1054(5) 0.043(3) Uani 1 1 d . . .
H44 H 0.1393 -0.1682 1.1450 0.051 Uiso 1 1 calc R . .
C45 C 0.1141(9) -0.1939(5) 1.0510(5) 0.035(2) Uani 1 1 d . . .
H45 H 0.1925 -0.2298 1.0542 0.042 Uiso 1 1 calc R . .
C46 C 0.2470(9) -0.3157(5) 0.9589(4) 0.025(2) Uani 1 1 d . . .
C47 C 0.2041(10) -0.3834(5) 0.9844(4) 0.030(2) Uani 1 1 d . . .
H47 H 0.1115 -0.3928 0.9762 0.036 Uiso 1 1 calc R . .
C48 C 0.2952(11) -0.4366(5) 1.0211(5) 0.041(3) Uani 1 1 d . . .
H48 H 0.2645 -0.4819 1.0395 0.049 Uiso 1 1 calc R . .
C49 C 0.4323(10) -0.4239(6) 1.0314(5) 0.041(3) Uani 1 1 d . . .
H49 H 0.4950 -0.4607 1.0567 0.049 Uiso 1 1 calc R . .
C50 C 0.4778(10) -0.3585(5) 1.0053(5) 0.037(2) Uani 1 1 d . . .
H50 H 0.5716 -0.3502 1.0121 0.044 Uiso 1 1 calc R . .
C51 C 0.3854(9) -0.3044(5) 0.9688(4) 0.030(2) Uani 1 1 d . . .
H51 H 0.4169 -0.2593 0.9504 0.035 Uiso 1 1 calc R . .
C52 C 0.2375(8) -0.1572(5) 0.8635(4) 0.025(2) Uani 1 1 d . . .
C53 C 0.2158(10) -0.0834(5) 0.8730(5) 0.037(2) Uani 1 1 d . . .
H53 H 0.1414 -0.0667 0.8999 0.044 Uiso 1 1 calc R . .
C54 C 0.3046(11) -0.0358(6) 0.8426(5) 0.047(3) Uani 1 1 d . . .
H54 H 0.2922 0.0136 0.8498 0.056 Uiso 1 1 calc R . .
C55 C 0.4096(10) -0.0583(5) 0.8025(5) 0.039(2) Uani 1 1 d . . .
H55 H 0.4679 -0.0242 0.7814 0.046 Uiso 1 1 calc R . .
C56 C 0.4318(9) -0.1284(5) 0.7925(5) 0.035(2) Uani 1 1 d . . .
H56 H 0.5073 -0.1438 0.7656 0.043 Uiso 1 1 calc R . .
C58 C 0.2465(9) -0.3354(5) 0.7320(5) 0.027(2) Uani 1 1 d . . .
C57 C 0.3436(9) -0.1784(5) 0.8217(5) 0.031(2) Uani 1 1 d . . .
H57 H 0.3566 -0.2273 0.8128 0.038 Uiso 1 1 calc R . .
C59 C 0.2992(10) -0.3655(5) 0.7957(5) 0.035(2) Uani 1 1 d . . .
H59 H 0.2444 -0.3595 0.8343 0.042 Uiso 1 1 calc R . .
C60 C 0.4319(10) -0.4045(5) 0.8041(5) 0.039(2) Uani 1 1 d . . .
H60 H 0.4668 -0.4249 0.8480 0.047 Uiso 1 1 calc R . .
C61 C 0.5117(10) -0.4129(6) 0.7475(6) 0.043(3) Uani 1 1 d . . .
H61 H 0.6035 -0.4371 0.7524 0.052 Uiso 1 1 calc R . .
C62 C 0.4570(10) -0.3859(7) 0.6842(6) 0.053(3) Uani 1 1 d . . .
H62 H 0.5100 -0.3941 0.6455 0.064 Uiso 1 1 calc R . .
C63 C 0.3270(9) -0.3472(6) 0.6759(5) 0.039(3) Uani 1 1 d . . .
H63 H 0.2918 -0.3284 0.6317 0.046 Uiso 1 1 calc R . .
C64 C 0.0835(8) -0.1836(5) 0.6483(4) 0.025(2) Uani 1 1 d . . .
C65 C 0.1263(9) -0.1229(5) 0.6708(5) 0.029(2) Uani 1 1 d . . .
H65 H 0.1390 -0.1221 0.7178 0.035 Uiso 1 1 calc R . .
C66 C 0.1508(10) -0.0629(5) 0.6237(6) 0.044(3) Uani 1 1 d . . .
H66 H 0.1799 -0.0211 0.6391 0.053 Uiso 1 1 calc R . .
C67 C 0.1336(11) -0.0630(6) 0.5552(6) 0.046(3) Uani 1 1 d . . .
H67 H 0.1501 -0.0218 0.5236 0.055 Uiso 1 1 calc R . .
C68 C 0.0919(11) -0.1243(6) 0.5339(5) 0.047(3) Uani 1 1 d . . .
H68 H 0.0791 -0.1250 0.4869 0.057 Uiso 1 1 calc R . .
C69 C 0.0684(10) -0.1850(5) 0.5795(5) 0.038(2) Uani 1 1 d . . .
H69 H 0.0420 -0.2272 0.5637 0.045 Uiso 1 1 calc R . .
C70 C -0.0495(9) -0.3390(5) 0.6577(4) 0.025(2) Uani 1 1 d . . .
C71 C -0.0051(9) -0.4122(5) 0.6588(5) 0.030(2) Uani 1 1 d . . .
H71 H 0.0704 -0.4348 0.6875 0.036 Uiso 1 1 calc R . .
C72 C -0.0708(9) -0.4525(5) 0.6178(4) 0.030(2) Uani 1 1 d . . .
H72 H -0.0395 -0.5026 0.6182 0.036 Uiso 1 1 calc R . .
C73 C -0.1807(10) -0.4202(5) 0.5767(5) 0.035(2) Uani 1 1 d . . .
H73 H -0.2252 -0.4481 0.5488 0.042 Uiso 1 1 calc R . .
C74 C -0.2266(10) -0.3484(6) 0.5756(5) 0.039(2) Uani 1 1 d . . .
H74 H -0.3026 -0.3265 0.5469 0.047 Uiso 1 1 calc R . .
C75 C -0.1627(9) -0.3070(5) 0.6164(4) 0.029(2) Uani 1 1 d . . .
H75 H -0.1959 -0.2572 0.6161 0.035 Uiso 1 1 calc R . .
C76 C -0.2814(9) -0.2670(7) 0.7688(5) 0.058(4) Uani 1 1 d . . .
H76A H -0.2512 -0.2716 0.7227 0.087 Uiso 1 1 calc R . .
H76B H -0.3488 -0.2236 0.7680 0.087 Uiso 1 1 calc R . .
H76C H -0.3250 -0.3103 0.7878 0.087 Uiso 1 1 calc R . .
C78 C -0.2518(11) -0.2503(7) 0.9072(5) 0.059(3) Uani 1 1 d . . .
H78A H -0.2028 -0.2448 0.9487 0.088 Uiso 1 1 calc R . .
H78B H -0.2983 -0.2947 0.9147 0.088 Uiso 1 1 calc R . .
H78C H -0.3212 -0.2081 0.8946 0.088 Uiso 1 1 calc R . .

loop_
_atom_site_aniso_label
_atom_site_aniso_U_11
_atom_site_aniso_U_22
_atom_site_aniso_U_33
_atom_site_aniso_U_23
_atom_site_aniso_U_13
_atom_site_aniso_U_12
Pt1 0.02231(19) 0.0595(3) 0.0219(2) -0.00756(19) -0.00067(15) -0.00482(18)
Pt2 0.02409(19) 0.0458(3) 0.0220(2) -0.00843(18) 0.00361(15) -0.00832(17)
I1 0.0413(6) 0.0335(6) 0.0319(6) 0.0043(4) 0.0059(4) 0.0076(4)
I1A 0.0333(9) 0.0342(10) 0.0302(9) -0.0045(7) 0.0024(7) -0.0089(7)
C38A 0.0413(6) 0.0335(6) 0.0319(6) 0.0043(4) 0.0059(4) 0.0076(4)
C38 0.0333(9) 0.0342(10) 0.0302(9) -0.0045(7) 0.0024(7) -0.0089(7)
I2 0.0356(6) 0.0297(7) 0.0328(7) 0.0009(5) -0.0010(5) -0.0043(5)
I2A 0.0299(7) 0.0341(8) 0.0306(8) -0.0043(6) -0.0017(6) -0.0001(6)
C77A 0.0356(6) 0.0297(7) 0.0328(7) 0.0009(5) -0.0010(5) -0.0043(5)
C77 0.0299(7) 0.0341(8) 0.0306(8) -0.0043(6) -0.0017(6) -0.0001(6)
Sb1 0.0258(3) 0.0215(3) 0.0209(3) -0.0021(3) -0.0001(2) -0.0014(2)
Sb2 0.0238(3) 0.0224(3) 0.0215(3) -0.0039(3) -0.0004(2) -0.0048(2)
Sb3 0.0227(3) 0.0230(3) 0.0208(3) -0.0037(3) 0.0014(2) 0.0001(2)
Sb4 0.0291(3) 0.0219(3) 0.0207(3) -0.0036(3) 0.0028(3) -0.0044(3)
C1 0.031(5) 0.028(5) 0.024(5) -0.001(4) 0.003(4) -0.012(4)
C2 0.031(5) 0.023(5) 0.045(6) -0.002(5) -0.007(5) -0.005(4)
C3 0.056(7) 0.035(6) 0.045(7) 0.001(5) -0.012(6) -0.006(5)
C4 0.063(8) 0.043(7) 0.051(8) 0.015(6) -0.016(6) -0.009(6)
C5 0.072(8) 0.050(8) 0.022(6) 0.008(5) -0.005(5) -0.003(6)
C6 0.042(6) 0.037(6) 0.040(6) 0.000(5) -0.005(5) -0.004(5)
C7 0.023(4) 0.026(5) 0.028(5) -0.006(4) 0.004(4) -0.010(4)
C8 0.033(5) 0.026(5) 0.037(6) -0.003(4) -0.003(4) -0.006(4)
C9 0.042(6) 0.040(6) 0.029(6) -0.016(5) 0.004(5) -0.012(5)
C10 0.031(5) 0.042(6) 0.042(6) -0.021(5) 0.010(5) 0.002(5)
C11 0.039(6) 0.023(5) 0.055(7) -0.011(5) 0.017(5) -0.006(4)
C12 0.027(5) 0.018(5) 0.042(6) -0.002(4) 0.008(4) -0.003(4)
C13 0.024(5) 0.021(5) 0.030(5) -0.008(4) 0.002(4) -0.001(4)
C14 0.037(6) 0.062(8) 0.033(6) 0.009(5) 0.002(5) -0.018(5)
C15 0.038(6) 0.096(10) 0.033(7) 0.004(6) -0.012(5) -0.020(6)
C16 0.043(6) 0.046(7) 0.037(6) -0.005(5) 0.006(5) -0.016(5)
C17 0.077(8) 0.050(7) 0.034(6) 0.004(5) -0.004(6) -0.037(6)
C18 0.057(7) 0.029(6) 0.034(6) -0.004(5) -0.001(5) -0.024(5)
C19 0.028(5) 0.020(5) 0.027(5) -0.008(4) 0.002(4) -0.012(4)
C20 0.036(5) 0.037(6) 0.032(6) -0.008(5) 0.007(4) -0.016(5)
C21 0.050(6) 0.035(6) 0.026(5) -0.004(5) 0.013(5) -0.002(5)
C22 0.055(7) 0.018(5) 0.051(7) -0.008(5) 0.028(5) -0.006(5)
C23 0.028(5) 0.038(6) 0.062(8) -0.008(6) 0.010(5) -0.004(5)
C24 0.027(5) 0.042(6) 0.039(6) -0.007(5) 0.015(4) 0.004(4)
C25 0.023(4) 0.028(5) 0.019(5) 0.005(4) -0.001(4) -0.010(4)
C26 0.045(6) 0.040(7) 0.047(7) -0.010(5) -0.019(5) -0.007(5)
C27 0.064(8) 0.029(6) 0.075(9) -0.014(6) -0.019(7) 0.006(6)
C28 0.032(6) 0.054(7) 0.039(6) -0.006(5) -0.007(5) 0.008(5)
C29 0.027(5) 0.053(7) 0.044(7) -0.016(6) -0.003(5) 0.003(5)
C30 0.032(5) 0.041(6) 0.028(5) -0.012(5) -0.006(4) 0.003(5)
C31 0.029(5) 0.025(5) 0.025(5) -0.007(4) -0.002(4) 0.000(4)
C32 0.030(5) 0.040(6) 0.040(6) -0.019(5) 0.005(5) -0.007(4)
C33 0.031(5) 0.054(7) 0.043(7) -0.023(6) 0.016(5) -0.009(5)
C34 0.064(7) 0.058(8) 0.037(7) -0.022(6) -0.006(6) -0.021(6)
C35 0.133(12) 0.093(11) 0.031(7) -0.027(7) 0.023(7) -0.084(10)
C36 0.098(10) 0.086(10) 0.029(6) -0.025(6) 0.025(6) -0.065(8)
C37 0.027(6) 0.181(15) 0.033(7) -0.032(8) -0.012(5) -0.027(7)
C39 0.027(6) 0.130(12) 0.042(7) -0.024(7) 0.008(5) -0.013(6)
C40 0.025(5) 0.023(5) 0.022(5) -0.009(4) 0.002(4) -0.001(4)
C41 0.074(8) 0.069(9) 0.031(6) -0.023(6) -0.021(6) 0.046(7)
C42 0.105(10) 0.063(9) 0.045(8) -0.025(7) -0.020(7) 0.067(8)
C43 0.067(8) 0.057(8) 0.034(7) -0.024(6) -0.001(6) 0.014(6)
C44 0.052(7) 0.047(7) 0.032(6) -0.020(5) -0.004(5) -0.001(5)
C45 0.029(5) 0.039(6) 0.040(6) -0.022(5) 0.005(4) 0.001(4)
C46 0.040(5) 0.020(5) 0.014(4) 0.000(4) 0.003(4) -0.005(4)
C47 0.036(5) 0.027(5) 0.024(5) 0.000(4) 0.002(4) 0.000(4)
C48 0.056(7) 0.029(6) 0.035(6) 0.000(5) 0.001(5) -0.002(5)
C49 0.042(6) 0.035(6) 0.046(7) -0.009(5) -0.010(5) 0.003(5)
C50 0.035(5) 0.039(6) 0.034(6) 0.002(5) -0.017(5) 0.000(5)
C51 0.035(5) 0.022(5) 0.032(5) -0.001(4) -0.009(4) -0.008(4)
C52 0.026(5) 0.025(5) 0.023(5) -0.001(4) 0.001(4) -0.002(4)
C53 0.039(6) 0.029(6) 0.043(6) -0.005(5) 0.016(5) -0.007(5)
C54 0.058(7) 0.032(6) 0.053(7) -0.010(5) 0.022(6) -0.015(5)
C55 0.048(6) 0.024(6) 0.045(7) -0.005(5) 0.010(5) -0.009(5)
C56 0.028(5) 0.042(6) 0.038(6) -0.002(5) 0.013(4) -0.013(5)
C58 0.025(5) 0.028(5) 0.029(5) -0.002(4) -0.003(4) -0.007(4)
C57 0.027(5) 0.032(6) 0.036(6) -0.010(5) 0.003(4) -0.004(4)
C59 0.045(6) 0.030(6) 0.029(6) -0.007(4) 0.004(5) 0.005(5)
C60 0.047(6) 0.031(6) 0.033(6) 0.006(5) -0.004(5) 0.002(5)
C61 0.025(5) 0.049(7) 0.053(7) -0.009(6) -0.009(5) 0.005(5)
C62 0.030(6) 0.087(10) 0.045(7) -0.022(7) 0.007(5) -0.003(6)
C63 0.031(5) 0.062(7) 0.023(5) -0.005(5) 0.000(4) -0.003(5)
C64 0.024(5) 0.023(5) 0.027(5) 0.000(4) 0.010(4) -0.001(4)
C65 0.039(5) 0.020(5) 0.029(5) -0.003(4) 0.004(4) -0.007(4)
C66 0.038(6) 0.029(6) 0.066(8) -0.007(6) 0.005(6) -0.009(5)
C67 0.058(7) 0.028(6) 0.047(7) 0.011(5) 0.014(6) -0.004(5)
C68 0.069(8) 0.041(7) 0.032(6) 0.004(5) 0.011(5) -0.018(6)
C69 0.047(6) 0.036(6) 0.029(6) 0.002(5) -0.004(5) -0.008(5)
C70 0.029(5) 0.035(6) 0.013(4) -0.004(4) 0.004(4) -0.007(4)
C71 0.036(5) 0.024(5) 0.029(5) 0.003(4) -0.001(4) -0.011(4)
C72 0.029(5) 0.030(5) 0.030(5) -0.003(4) 0.013(4) -0.005(4)
C73 0.037(6) 0.040(6) 0.030(6) -0.005(5) 0.000(5) -0.009(5)
C74 0.038(6) 0.037(6) 0.040(6) -0.003(5) -0.011(5) -0.004(5)
C75 0.042(6) 0.015(5) 0.031(5) -0.005(4) -0.004(4) -0.004(4)
C76 0.021(5) 0.119(11) 0.044(7) -0.042(7) 0.003(5) -0.016(6)
C78 0.043(6) 0.109(11) 0.029(6) -0.020(7) 0.018(5) -0.019(7)

loop_
_atom_type_symbol
_atom_type_description
_atom_type_scat_dispersion_real
_atom_type_scat_dispersion_imag
_atom_type_scat_source
C C 0.0033 0.0016 'International Tables Vol C Tables 4.2.6.8 and 6.1.1.4'
H H 0.0000 0.0000 'International Tables Vol C Tables 4.2.6.8 and 6.1.1.4'
Sb Sb -0.5866 1.5461 'International Tables Vol C Tables 4.2.6.8 and 6.1.1.4'
I I -0.4742 1.8119 'International Tables Vol C Tables 4.2.6.8 and 6.1.1.4'
Pt Pt -1.7033 8.3905 'International Tables Vol C Tables 4.2.6.8 and 6.1.1.4'

loop_
_geom_angle_atom_site_label_1
_geom_angle_atom_site_label_2
_geom_angle_atom_site_label_3
_geom_angle
_geom_angle_site_symmetry_1
_geom_angle_site_symmetry_3
_geom_angle_publ_flag
C37 Pt1 C39 86.0(4) . . ?
C37 Pt1 I1A 85.3(4) . . ?
C39 Pt1 I1A 86.5(4) . . ?
C37 Pt1 I1 88.2(4) . . ?
C39 Pt1 I1 86.4(4) . . ?
I1A Pt1 I1 170.67(4) . . ?
C37 Pt1 Sb1 172.0(3) . . ?
C39 Pt1 Sb1 86.1(3) . . ?
I1A Pt1 Sb1 95.76(4) . . ?
I1 Pt1 Sb1 89.78(3) . . ?
C37 Pt1 Sb2 91.2(3) . . ?
C39 Pt1 Sb2 175.8(3) . . ?
I1A Pt1 Sb2 90.11(4) . . ?
I1 Pt1 Sb2 96.71(3) . . ?
Sb1 Pt1 Sb2 96.74(2) . . ?
C78 Pt2 C76 85.3(4) . . ?
C78 Pt2 I2A 87.4(4) . . ?
C76 Pt2 I2A 87.0(4) . . ?
C78 Pt2 I2 86.8(4) . . ?
C76 Pt2 I2 85.5(4) . . ?
I2A Pt2 I2 170.81(4) . . ?
C78 Pt2 Sb4 171.4(3) . . ?
C76 Pt2 Sb4 86.7(3) . . ?
I2A Pt2 Sb4 95.31(3) . . ?
I2 Pt2 Sb4 89.46(3) . . ?
C78 Pt2 Sb3 91.7(3) . . ?
C76 Pt2 Sb3 174.3(3) . . ?
I2A Pt2 Sb3 88.07(3) . . ?
I2 Pt2 Sb3 99.21(3) . . ?
Sb4 Pt2 Sb3 96.48(2) . . ?
C7 Sb1 C13 98.5(3) . . ?
C7 Sb1 C1 100.3(3) . . ?
C13 Sb1 C1 101.0(3) . . ?
C7 Sb1 Pt1 112.3(2) . . ?
C13 Sb1 Pt1 119.9(2) . . ?
C1 Sb1 Pt1 121.0(2) . . ?
C25 Sb2 C19 99.1(3) . . ?
C25 Sb2 C31 98.8(3) . . ?
C19 Sb2 C31 97.9(3) . . ?
C25 Sb2 Pt1 116.5(2) . . ?
C19 Sb2 Pt1 125.3(2) . . ?
C31 Sb2 Pt1 114.7(2) . . ?
C40 Sb3 C52 98.1(3) . . ?
C40 Sb3 C46 98.1(3) . . ?
C52 Sb3 C46 99.6(3) . . ?
C40 Sb3 Pt2 115.3(2) . . ?
C52 Sb3 Pt2 117.1(2) . . ?
C46 Sb3 Pt2 124.0(2) . . ?
C70 Sb4 C58 98.8(3) . . ?
C70 Sb4 C64 100.2(3) . . ?
C58 Sb4 C64 101.3(3) . . ?
C70 Sb4 Pt2 111.4(2) . . ?
C58 Sb4 Pt2 120.7(2) . . ?
C64 Sb4 Pt2 120.6(2) . . ?
C2 C1 C6 117.9(9) . . ?
C2 C1 Sb1 119.8(7) . . ?
C6 C1 Sb1 122.3(7) . . ?
C1 C2 C3 121.8(10) . . ?
C1 C2 H2 119.1 . . ?
C3 C2 H2 119.1 . . ?
C4 C3 C2 118.9(11) . . ?
C4 C3 H3 120.6 . . ?
C2 C3 H3 120.6 . . ?
C3 C4 C5 120.8(10) . . ?
C3 C4 H4 119.6 . . ?
C5 C4 H4 119.6 . . ?
C6 C5 C4 118.8(10) . . ?
C6 C5 H5 120.6 . . ?
C4 C5 H5 120.6 . . ?
C5 C6 C1 121.8(10) . . ?
C5 C6 H6 119.1 . . ?
C1 C6 H6 119.1 . . ?
C12 C7 C8 118.8(8) . . ?
C12 C7 Sb1 120.3(6) . . ?
C8 C7 Sb1 120.7(6) . . ?
C9 C8 C7 120.4(9) . . ?
C9 C8 H8 119.8 . . ?
C7 C8 H8 119.8 . . ?
C10 C9 C8 119.3(9) . . ?
C10 C9 H9 120.3 . . ?
C8 C9 H9 120.3 . . ?
C11 C10 C9 121.6(9) . . ?
C11 C10 H10 119.2 . . ?
C9 C10 H10 119.2 . . ?
C10 C11 C12 119.3(9) . . ?
C10 C11 H11 120.3 . . ?
C12 C11 H11 120.3 . . ?
C7 C12 C11 120.4(8) . . ?
C7 C12 H12 119.8 . . ?
C11 C12 H12 119.8 . . ?
C14 C13 C18 120.2(9) . . ?
C14 C13 Sb1 120.8(7) . . ?
C18 C13 Sb1 119.0(6) . . ?
C13 C14 C15 119.2(9) . . ?
C13 C14 H14 120.4 . . ?
C15 C14 H14 120.4 . . ?
C16 C15 C14 121.8(10) . . ?
C16 C15 H15 119.1 . . ?
C14 C15 H15 119.1 . . ?
C15 C16 C17 119.0(10) . . ?
C15 C16 H16 120.5 . . ?
C17 C16 H16 120.5 . . ?
C16 C17 C18 121.0(10) . . ?
C16 C17 H17 119.5 . . ?
C18 C17 H17 119.5 . . ?
C17 C18 C13 118.8(9) . . ?
C17 C18 H18 120.6 . . ?
C13 C18 H18 120.6 . . ?
C24 C19 C20 119.2(8) . . ?
C24 C19 Sb2 121.8(7) . . ?
C20 C19 Sb2 119.0(6) . . ?
C21 C20 C19 119.5(9) . . ?
C21 C20 H20 120.2 . . ?
C19 C20 H20 120.2 . . ?
C20 C21 C22 121.2(10) . . ?
C20 C21 H21 119.4 . . ?
C22 C21 H21 119.4 . . ?
C21 C22 C23 120.2(9) . . ?
C21 C22 H22 119.9 . . ?
C23 C22 H22 119.9 . . ?
C22 C23 C24 119.8(9) . . ?
C22 C23 H23 120.1 . . ?
C24 C23 H23 120.1 . . ?
C19 C24 C23 120.1(9) . . ?
C19 C24 H24 120.0 . . ?
C23 C24 H24 120.0 . . ?
C26 C25 C30 119.4(8) . . ?
C26 C25 Sb2 120.8(6) . . ?
C30 C25 Sb2 119.8(7) . . ?
C25 C26 C27 119.8(9) . . ?
C25 C26 H26 120.1 . . ?
C27 C26 H26 120.1 . . ?
C28 C27 C26 121.1(10) . . ?
C28 C27 H27 119.5 . . ?
C26 C27 H27 119.5 . . ?
C27 C28 C29 119.8(10) . . ?
C27 C28 H28 120.1 . . ?
C29 C28 H28 120.1 . . ?
C28 C29 C30 119.7(9) . . ?
C28 C29 H29 120.2 . . ?
C30 C29 H29 120.2 . . ?
C25 C30 C29 120.2(9) . . ?
C25 C30 H30 119.9 . . ?
C29 C30 H30 119.9 . . ?
C32 C31 C36 119.5(9) . . ?
C32 C31 Sb2 119.9(7) . . ?
C36 C31 Sb2 120.6(7) . . ?
C33 C32 C31 120.9(9) . . ?
C33 C32 H32 119.5 . . ?
C31 C32 H32 119.5 . . ?
C32 C33 C34 119.7(9) . . ?
C32 C33 H33 120.2 . . ?
C34 C33 H33 120.2 . . ?
C35 C34 C33 120.8(10) . . ?
C35 C34 H34 119.6 . . ?
C33 C34 H34 119.6 . . ?
C34 C35 C36 118.4(10) . . ?
C34 C35 H35 120.8 . . ?
C36 C35 H35 120.8 . . ?
C31 C36 C35 120.7(10) . . ?
C31 C36 H36 119.7 . . ?
C35 C36 H36 119.7 . . ?
Pt1 C37 H37A 109.5 . . ?
Pt1 C37 H37B 109.5 . . ?
H37A C37 H37B 109.5 . . ?
Pt1 C37 H37C 109.5 . . ?
H37A C37 H37C 109.5 . . ?
H37B C37 H37C 109.5 . . ?
Pt1 C39 H39A 109.5 . . ?
Pt1 C39 H39B 109.5 . . ?
H39A C39 H39B 109.5 . . ?
Pt1 C39 H39C 109.5 . . ?
H39A C39 H39C 109.5 . . ?
H39B C39 H39C 109.5 . . ?
C41 C40 C45 117.5(8) . . ?
C41 C40 Sb3 122.6(7) . . ?
C45 C40 Sb3 119.9(6) . . ?
C40 C41 C42 120.5(10) . . ?
C40 C41 H41 119.7 . . ?
C42 C41 H41 119.7 . . ?
C43 C42 C41 121.1(10) . . ?
C43 C42 H42 119.4 . . ?
C41 C42 H42 119.4 . . ?
C44 C43 C42 119.2(10) . . ?
C44 C43 H43 120.4 . . ?
C42 C43 H43 120.4 . . ?
C43 C44 C45 119.8(10) . . ?
C43 C44 H44 120.1 . . ?
C45 C44 H44 120.1 . . ?
C40 C45 C44 121.8(9) . . ?
C40 C45 H45 119.1 . . ?
C44 C45 H45 119.1 . . ?
C51 C46 C47 118.7(8) . . ?
C51 C46 Sb3 122.0(6) . . ?
C47 C46 Sb3 119.3(6) . . ?
C48 C47 C46 120.5(9) . . ?
C48 C47 H47 119.7 . . ?
C46 C47 H47 119.7 . . ?
C47 C48 C49 119.9(9) . . ?
C47 C48 H48 120.0 . . ?
C49 C48 H48 120.1 . . ?
C50 C49 C48 120.5(9) . . ?
C50 C49 H49 119.7 . . ?
C48 C49 H49 119.7 . . ?
C49 C50 C51 119.6(9) . . ?
C49 C50 H50 120.2 . . ?
C51 C50 H50 120.2 . . ?
C50 C51 C46 120.7(8) . . ?
C50 C51 H51 119.7 . . ?
C46 C51 H51 119.7 . . ?
C57 C52 C53 118.7(8) . . ?
C57 C52 Sb3 121.1(7) . . ?
C53 C52 Sb3 120.0(6) . . ?
C54 C53 C52 118.8(9) . . ?
C54 C53 H53 120.6 . . ?
C52 C53 H53 120.6 . . ?
C55 C54 C53 121.4(10) . . ?
C55 C54 H54 119.3 . . ?
C53 C54 H54 119.3 . . ?
C56 C55 C54 120.7(9) . . ?
C56 C55 H55 119.6 . . ?
C54 C55 H55 119.6 . . ?
C55 C56 C57 119.9(9) . . ?
C55 C56 H56 120.0 . . ?
C57 C56 H56 120.0 . . ?
C59 C58 C63 118.3(8) . . ?
C59 C58 Sb4 120.2(7) . . ?
C63 C58 Sb4 121.5(7) . . ?
C52 C57 C56 120.3(9) . . ?
C52 C57 H57 119.8 . . ?
C56 C57 H57 119.8 . . ?
C58 C59 C60 121.3(9) . . ?
C58 C59 H59 119.4 . . ?
C60 C59 H59 119.4 . . ?
C61 C60 C59 119.1(9) . . ?
C61 C60 H60 120.5 . . ?
C59 C60 H60 120.5 . . ?
C62 C61 C60 119.6(9) . . ?
C62 C61 H61 120.2 . . ?
C60 C61 H61 120.2 . . ?
C61 C62 C63 121.3(10) . . ?
C61 C62 H62 119.4 . . ?
C63 C62 H62 119.4 . . ?
C62 C63 C58 120.3(9) . . ?
C62 C63 H63 119.8 . . ?
C58 C63 H63 119.8 . . ?
C65 C64 C69 120.0(8) . . ?
C65 C64 Sb4 118.9(7) . . ?
C69 C64 Sb4 121.1(7) . . ?
C64 C65 C66 119.1(9) . . ?
C64 C65 H65 120.4 . . ?
C66 C65 H65 120.4 . . ?
C67 C66 C65 121.5(10) . . ?
C67 C66 H66 119.3 . . ?
C65 C66 H66 119.3 . . ?
C66 C67 C68 118.4(9) . . ?
C66 C67 H67 120.8 . . ?
C68 C67 H67 120.8 . . ?
C67 C68 C69 121.4(10) . . ?
C67 C68 H68 119.3 . . ?
C69 C68 H68 119.3 . . ?
C68 C69 C64 119.5(9) . . ?
C68 C69 H69 120.2 . . ?
C64 C69 H69 120.2 . . ?
C71 C70 C75 119.3(8) . . ?
C71 C70 Sb4 121.4(6) . . ?
C75 C70 Sb4 119.3(6) . . ?
C70 C71 C72 120.0(9) . . ?
C70 C71 H71 120.0 . . ?
C72 C71 H71 120.0 . . ?
C73 C72 C71 120.2(9) . . ?
C73 C72 H72 119.9 . . ?
C71 C72 H72 119.9 . . ?
C74 C73 C72 120.5(9) . . ?
C74 C73 H73 119.7 . . ?
C72 C73 H73 119.7 . . ?
C73 C74 C75 120.3(9) . . ?
C73 C74 H74 119.9 . . ?
C75 C74 H74 119.9 . . ?
C74 C75 C70 119.7(8) . . ?
C74 C75 H75 120.1 . . ?
C70 C75 H75 120.1 . . ?
Pt2 C76 H76A 109.5 . . ?
Pt2 C76 H76B 109.5 . . ?
H76A C76 H76B 109.5 . . ?
Pt2 C76 H76C 109.5 . . ?
H76A C76 H76C 109.5 . . ?
H76B C76 H76C 109.5 . . ?
Pt2 C78 H78A 109.5 . . ?
Pt2 C78 H78B 109.5 . . ?
H78A C78 H78B 109.5 . . ?
Pt2 C78 H78C 109.5 . . ?
H78A C78 H78C 109.5 . . ?
H78B C78 H78C 109.5 . . ?

loop_
_geom_bond_atom_site_label_1
_geom_bond_atom_site_label_2
_geom_bond_distance
_geom_bond_site_symmetry_2
_geom_bond_publ_flag
Pt1 C37 2.104(9) . ?
Pt1 C39 2.117(9) . ?
Pt1 I1A 2.4915(17) . ?
Pt1 I1 2.6283(11) . ?
Pt1 Sb1 2.6457(7) . ?
Pt1 Sb2 2.6656(7) . ?
Pt2 C78 2.098(9) . ?
Pt2 C76 2.102(9) . ?
Pt2 I2A 2.5679(14) . ?
Pt2 I2 2.6302(12) . ?
Pt2 Sb4 2.6551(7) . ?
Pt2 Sb3 2.6651(7) . ?
Sb1 C7 2.131(8) . ?
Sb1 C13 2.138(8) . ?
Sb1 C1 2.139(9) . ?
Sb2 C25 2.136(8) . ?
Sb2 C19 2.145(8) . ?
Sb2 C31 2.153(8) . ?
Sb3 C40 2.137(8) . ?
Sb3 C52 2.143(8) . ?
Sb3 C46 2.143(9) . ?
Sb4 C70 2.131(8) . ?
Sb4 C58 2.132(9) . ?
Sb4 C64 2.149(8) . ?
C1 C2 1.379(12) . ?
C1 C6 1.388(12) . ?
C2 C3 1.383(13) . ?
C2 H2 0.9500 . ?
C3 C4 1.378(14) . ?
C3 H3 0.9500 . ?
C4 C5 1.388(15) . ?
C4 H4 0.9500 . ?
C5 C6 1.376(13) . ?
C5 H5 0.9500 . ?
C6 H6 0.9500 . ?
C7 C12 1.386(11) . ?
C7 C8 1.401(12) . ?
C8 C9 1.380(12) . ?
C8 H8 0.9500 . ?
C9 C10 1.371(13) . ?
C9 H9 0.9500 . ?
C10 C11 1.368(13) . ?
C10 H10 0.9500 . ?
C11 C12 1.390(12) . ?
C11 H11 0.9500 . ?
C12 H12 0.9500 . ?
C13 C14 1.361(12) . ?
C13 C18 1.390(12) . ?
C14 C15 1.385(14) . ?
C14 H14 0.9500 . ?
C15 C16 1.345(13) . ?
C15 H15 0.9500 . ?
C16 C17 1.375(14) . ?
C16 H16 0.9500 . ?
C17 C18 1.382(13) . ?
C17 H17 0.9500 . ?
C18 H18 0.9500 . ?
C19 C24 1.373(11) . ?
C19 C20 1.418(13) . ?
C20 C21 1.362(12) . ?
C20 H20 0.9500 . ?
C21 C22 1.369(13) . ?
C21 H21 0.9500 . ?
C22 C23 1.376(13) . ?
C22 H22 0.9500 . ?
C23 C24 1.398(13) . ?
C23 H23 0.9500 . ?
C24 H24 0.9500 . ?
C25 C26 1.377(12) . ?
C25 C30 1.393(12) . ?
C26 C27 1.392(14) . ?
C26 H26 0.9500 . ?
C27 C28 1.362(14) . ?
C27 H27 0.9500 . ?
C28 C29 1.384(14) . ?
C28 H28 0.9500 . ?
C29 C30 1.395(13) . ?
C29 H29 0.9500 . ?
C30 H30 0.9500 . ?
C31 C32 1.367(12) . ?
C31 C36 1.370(13) . ?
C32 C33 1.364(12) . ?
C32 H32 0.9500 . ?
C33 C34 1.387(13) . ?
C33 H33 0.9500 . ?
C34 C35 1.364(14) . ?
C34 H34 0.9500 . ?
C35 C36 1.405(14) . ?
C35 H35 0.9500 . ?
C36 H36 0.9500 . ?
C37 H37A 0.9800 . ?
C37 H37B 0.9800 . ?
C37 H37C 0.9800 . ?
C39 H39A 0.9800 . ?
C39 H39B 0.9800 . ?
C39 H39C 0.9800 . ?
C40 C41 1.367(12) . ?
C40 C45 1.376(12) . ?
C41 C42 1.372(14) . ?
C41 H41 0.9500 . ?
C42 C43 1.366(15) . ?
C42 H42 0.9500 . ?
C43 C44 1.347(14) . ?
C43 H43 0.9500 . ?
C44 C45 1.378(12) . ?
C44 H44 0.9500 . ?
C45 H45 0.9500 . ?
C46 C51 1.396(12) . ?
C46 C47 1.399(12) . ?
C47 C48 1.378(12) . ?
C47 H47 0.9500 . ?
C48 C49 1.393(13) . ?
C48 H48 0.9500 . ?
C49 C50 1.375(13) . ?
C49 H49 0.9500 . ?
C50 C51 1.391(12) . ?
C50 H50 0.9500 . ?
C51 H51 0.9500 . ?
C52 C57 1.383(11) . ?
C52 C53 1.412(12) . ?
C53 C54 1.380(13) . ?
C53 H53 0.9500 . ?
C54 C55 1.361(13) . ?
C54 H54 0.9500 . ?
C55 C56 1.348(12) . ?
C55 H55 0.9500 . ?
C56 C57 1.399(12) . ?
C56 H56 0.9500 . ?
C58 C59 1.387(12) . ?
C58 C63 1.396(12) . ?
C57 H57 0.9500 . ?
C59 C60 1.401(13) . ?
C59 H59 0.9500 . ?
C60 C61 1.387(13) . ?
C60 H60 0.9500 . ?
C61 C62 1.375(14) . ?
C61 H61 0.9500 . ?
C62 C63 1.377(13) . ?
C62 H62 0.9500 . ?
C63 H63 0.9500 . ?
C64 C65 1.382(12) . ?
C64 C69 1.388(12) . ?
C65 C66 1.397(13) . ?
C65 H65 0.9500 . ?
C66 C67 1.379(14) . ?
C66 H66 0.9500 . ?
C67 C68 1.380(14) . ?
C67 H67 0.9500 . ?
C68 C69 1.386(13) . ?
C68 H68 0.9500 . ?
C69 H69 0.9500 . ?
C70 C71 1.385(12) . ?
C70 C75 1.397(12) . ?
C71 C72 1.387(12) . ?
C71 H71 0.9500 . ?
C72 C73 1.373(12) . ?
C72 H72 0.9500 . ?
C73 C74 1.362(13) . ?
C73 H73 0.9500 . ?
C74 C75 1.390(12) . ?
C74 H74 0.9500 . ?
C75 H75 0.9500 . ?
C76 H76A 0.9800 . ?
C76 H76B 0.9800 . ?
C76 H76C 0.9800 . ?
C78 H78A 0.9800 . ?
C78 H78B 0.9800 . ?
C78 H78C 0.9800 . ?
